data_2222152
loop_
_publ_author_name
'Zhang, Xinyou'

_publ_section_title
;
 4-Methoxy-<i>N</i>'-(2-methoxybenzylidene)benzohydrazide
;
_journal_coeditor_code SU2114
_journal_issue 6
_journal_name_full 'Acta Crystallographica Section E'
_journal_page_first o1388
_journal_paper_doi 10.1107/S1600536809019102
_journal_volume 65
_journal_year 2009
_chemical_formula_iupac 'C16 H16 N2 O3'
_chemical_formula_moiety 'C16 H16 N2 O3'
_chemical_formula_sum 'C16 H16 N2 O3'
_chemical_formula_weight 284.31
_chemical_name_systematic
;
4-Methoxy-<i>N</i>'-(2-methoxybenzylidene)benzohydrazide
;
_space_group_IT_number 14
_symmetry_cell_setting monoclinic
_symmetry_space_group_name_Hall '-P 2ybc'
_symmetry_space_group_name_H-M 'P 1 21/c 1'
_atom_sites_solution_hydrogens geom
_atom_sites_solution_primary direct
_atom_sites_solution_secondary difmap
_audit_creation_method SHELXL-97
_cell_angle_alpha 90.00
_cell_angle_beta 107.233(2)
_cell_angle_gamma 90.00
_cell_formula_units_Z 4
_cell_length_a 12.7050(10)
_cell_length_b 16.053(2)
_cell_length_c 7.7180(10)
_cell_measurement_reflns_used 1023
_cell_measurement_temperature 298(2)
_cell_measurement_theta_max 24.6
_cell_measurement_theta_min 2.5
_cell_volume 1503.4(3)
_computing_cell_refinement 'SAINT (Bruker, 2002)'
_computing_data_collection 'SMART (Bruker, 2002)'
_computing_data_reduction 'SAINT (Bruker, 2002)'
_computing_molecular_graphics 'SHELXTL (Sheldrick, 2008)'
_computing_publication_material 'SHELXL97 (Sheldrick, 2008)'
_computing_structure_refinement 'SHELXL97 (Sheldrick, 2008)'
_computing_structure_solution 'SHELXS97 (Sheldrick, 2008)'
_diffrn_ambient_temperature 298(2)
_diffrn_measured_fraction_theta_full 0.995
_diffrn_measured_fraction_theta_max 0.995
_diffrn_measurement_device_type 'Bruker SMART CCD area-detector'
_diffrn_measurement_method \w
_diffrn_radiation_monochromator graphite
_diffrn_radiation_source 'fine-focus sealed tube'
_diffrn_radiation_type MoK\a
_diffrn_radiation_wavelength 0.71073
_diffrn_reflns_av_R_equivalents 0.0503
_diffrn_reflns_av_sigmaI/netI 0.0588
_diffrn_reflns_limit_h_max 13
_diffrn_reflns_limit_h_min -15
_diffrn_reflns_limit_k_max 17
_diffrn_reflns_limit_k_min -19
_diffrn_reflns_limit_l_max 9
_diffrn_reflns_limit_l_min -9
_diffrn_reflns_number 8570
_diffrn_reflns_theta_full 26.23
_diffrn_reflns_theta_max 26.23
_diffrn_reflns_theta_min 1.68
_diffrn_standards_decay_% 0
_diffrn_standards_number 0
_exptl_absorpt_coefficient_mu 0.088
_exptl_absorpt_correction_T_max 0.9843
_exptl_absorpt_correction_T_min 0.9826
_exptl_absorpt_correction_type multi-scan
_exptl_absorpt_process_details '(SADABS; Sheldrick, 1996)'
_exptl_crystal_colour colorless
_exptl_crystal_density_diffrn 1.256
_exptl_crystal_density_method 'not measured'
_exptl_crystal_description block
_exptl_crystal_F_000 600
_exptl_crystal_size_max 0.20
_exptl_crystal_size_mid 0.20
_exptl_crystal_size_min 0.18
_refine_diff_density_max 0.127
_refine_diff_density_min -0.185
_refine_ls_extinction_method none
_refine_ls_goodness_of_fit_ref 0.975
_refine_ls_hydrogen_treatment mixed
_refine_ls_matrix_type full
_refine_ls_number_parameters 195
_refine_ls_number_reflns 3007
_refine_ls_number_restraints 1
_refine_ls_restrained_S_all 0.975
_refine_ls_R_factor_all 0.1120
_refine_ls_R_factor_gt 0.0489
_refine_ls_shift/su_max 0.000
_refine_ls_shift/su_mean 0.000
_refine_ls_structure_factor_coef Fsqd
_refine_ls_weighting_details 'calc w=1/[\s^2^(Fo^2^)+(0.0515P)^2^] where P=(Fo^2^+2Fc^2^)/3'
_refine_ls_weighting_scheme calc
_refine_ls_wR_factor_gt 0.0985
_refine_ls_wR_factor_ref 0.1229
_reflns_number_gt 1574
_reflns_number_total 3007
_reflns_threshold_expression I>2\s(I)
_cod_data_source_file su2114.cif
_cod_data_source_block I
_cod_depositor_comments
;
The following automatic conversions were performed:
'_symmetry_cell_setting' value 'Monoclinic' changed to 'monoclinic'
according to '/home/saulius/struct/CIF-dictionaries/cif_core.dic'
dictionary named 'cif_core.dic' version 2.4.1 from 2010-06-29.

Automatic conversion script
Id: cif_fix_enum 1527 2010-12-29 10:47:43Z saulius 

The following automatic conversions were performed:

'_symmetry_cell_setting' value 'Monoclinic' changed to 'monoclinic'
according to /home/saulius/struct/CIF-dictionaries/cif_core.dic
dictionary named 'cif_core.dic' version 2.4.1 from 2010-06-29.

Automatic conversion script
Id: cif_fix_values 1715 2011-07-08 13:25:40Z adriana 
;
_cod_original_cell_volume 1503.5(3)
_cod_original_sg_symbol_H-M 'P 21/c'
_cod_database_code 2222152
_cod_database_fobs_code 2222152

loop_
_symmetry_equiv_pos_as_xyz
'x, y, z'
'-x, y+1/2, -z+1/2'
'-x, -y, -z'
'x, -y-1/2, z-1/2'

loop_
_atom_site_type_symbol
_atom_site_label
_atom_site_fract_x
_atom_site_fract_y
_atom_site_fract_z
_atom_site_U_iso_or_equiv
_atom_site_adp_type
_atom_site_calc_flag
_atom_site_refinement_flags
_atom_site_occupancy
_atom_site_disorder_assembly
_atom_site_disorder_group
N N1 0.11626(13) 0.25479(11) 0.8800(2) 0.0459(5) Uani d . 1 . .
N N2 0.20751(14) 0.23123(11) 0.8290(2) 0.0464(5) Uani d D 1 . .
O O1 -0.00123(13) 0.47737(10) 0.7280(2) 0.0698(5) Uani d . 1 . .
O O2 0.27806(12) 0.16021(9) 1.0915(2) 0.0572(4) Uani d . 1 . .
O O3 0.62405(13) 0.06696(12) 0.6746(2) 0.0832(6) Uani d . 1 . .
C C1 -0.03802(17) 0.34548(14) 0.8236(3) 0.0484(6) Uani d . 1 . .
C C2 -0.07099(18) 0.42835(15) 0.7881(3) 0.0532(6) Uani d . 1 . .
C C3 -0.1678(2) 0.45577(18) 0.8150(3) 0.0689(8) Uani d . 1 . .
H H3 -0.1900 0.5108 0.7906 0.083 Uiso calc R 1 . .
C C4 -0.2316(2) 0.4011(2) 0.8783(3) 0.0777(8) Uani d . 1 . .
H H4 -0.2970 0.4199 0.8958 0.093 Uiso calc R 1 . .
C C5 -0.2007(2) 0.3201(2) 0.9158(4) 0.0782(8) Uani d . 1 . .
H H5 -0.2440 0.2838 0.9593 0.094 Uiso calc R 1 . .
C C6 -0.10359(18) 0.29291(16) 0.8878(3) 0.0629(7) Uani d . 1 . .
H H6 -0.0821 0.2378 0.9130 0.075 Uiso calc R 1 . .
C C7 0.06430(17) 0.31710(14) 0.7935(3) 0.0477(6) Uani d . 1 . .
H H7 0.0918 0.3448 0.7103 0.057 Uiso calc R 1 . .
C C8 0.28308(17) 0.18075(13) 0.9401(3) 0.0456(5) Uani d . 1 . .
C C9 0.37276(17) 0.15184(13) 0.8685(3) 0.0467(6) Uani d . 1 . .
C C10 0.47380(19) 0.13301(16) 0.9881(3) 0.0693(7) Uani d . 1 . .
H H10 0.4844 0.1393 1.1119 0.083 Uiso calc R 1 . .
C C11 0.5597(2) 0.10505(18) 0.9289(4) 0.0772(8) Uani d . 1 . .
H H11 0.6276 0.0932 1.0121 0.093 Uiso calc R 1 . .
C C12 0.54480(19) 0.09484(15) 0.7470(3) 0.0598(7) Uani d . 1 . .
C C13 0.44375(19) 0.11214(15) 0.6249(3) 0.0620(7) Uani d . 1 . .
H H13 0.4330 0.1045 0.5014 0.074 Uiso calc R 1 . .
C C14 0.35890(17) 0.14068(13) 0.6849(3) 0.0527(6) Uani d . 1 . .
H H14 0.2912 0.1527 0.6013 0.063 Uiso calc R 1 . .
C C15 0.7272(2) 0.04266(18) 0.7970(4) 0.0888(9) Uani d . 1 . .
H H15A 0.7609 0.0897 0.8689 0.133 Uiso calc R 1 . .
H H15B 0.7745 0.0226 0.7295 0.133 Uiso calc R 1 . .
H H15C 0.7157 -0.0007 0.8750 0.133 Uiso calc R 1 . .
C C16 -0.0288(2) 0.56282(15) 0.6910(4) 0.0780(8) Uani d . 1 . .
H H16A -0.0998 0.5670 0.6022 0.117 Uiso calc R 1 . .
H H16B 0.0255 0.5890 0.6454 0.117 Uiso calc R 1 . .
H H16C -0.0309 0.5902 0.8006 0.117 Uiso calc R 1 . .
H H2 0.2197(19) 0.2603(13) 0.737(2) 0.080 Uiso d D 1 . .

loop_
_atom_site_aniso_label
_atom_site_aniso_U_11
_atom_site_aniso_U_22
_atom_site_aniso_U_33
_atom_site_aniso_U_12
_atom_site_aniso_U_13
_atom_site_aniso_U_23
N1 0.0431(10) 0.0511(12) 0.0482(11) 0.0074(9) 0.0208(9) 0.0010(9)
N2 0.0464(10) 0.0510(12) 0.0481(12) 0.0108(9) 0.0236(9) 0.0054(9)
O1 0.0741(11) 0.0536(11) 0.0878(13) 0.0155(9) 0.0333(10) 0.0116(9)
O2 0.0637(10) 0.0662(10) 0.0492(9) 0.0145(8) 0.0284(8) 0.0100(8)
O3 0.0635(11) 0.1180(15) 0.0804(13) 0.0380(10) 0.0401(11) 0.0142(11)
C1 0.0489(13) 0.0565(15) 0.0416(13) 0.0076(11) 0.0162(11) -0.0018(11)
C2 0.0526(14) 0.0630(16) 0.0447(14) 0.0127(13) 0.0154(11) -0.0016(11)
C3 0.0665(17) 0.085(2) 0.0557(16) 0.0325(15) 0.0195(14) 0.0003(13)
C4 0.0543(16) 0.121(3) 0.0627(18) 0.0267(17) 0.0252(14) 0.0017(17)
C5 0.0587(16) 0.106(2) 0.080(2) 0.0090(16) 0.0360(15) 0.0130(17)
C6 0.0578(15) 0.0715(17) 0.0648(17) 0.0077(13) 0.0266(13) 0.0044(13)
C7 0.0484(13) 0.0530(14) 0.0458(13) 0.0035(11) 0.0202(11) 0.0012(11)
C8 0.0450(13) 0.0454(13) 0.0493(14) 0.0025(11) 0.0182(11) -0.0011(11)
C9 0.0451(13) 0.0513(14) 0.0454(13) 0.0055(10) 0.0162(11) -0.0009(10)
C10 0.0563(15) 0.106(2) 0.0462(15) 0.0222(15) 0.0168(13) 0.0041(14)
C11 0.0512(15) 0.120(2) 0.0616(18) 0.0299(15) 0.0180(13) 0.0122(16)
C12 0.0540(15) 0.0704(17) 0.0627(17) 0.0178(12) 0.0292(14) 0.0071(13)
C13 0.0608(15) 0.0799(18) 0.0499(15) 0.0157(13) 0.0235(13) -0.0013(12)
C14 0.0433(13) 0.0639(15) 0.0520(15) 0.0104(11) 0.0157(11) -0.0005(12)
C15 0.0634(18) 0.112(2) 0.102(2) 0.0400(16) 0.0407(17) 0.0286(18)
C16 0.094(2) 0.0503(17) 0.085(2) 0.0136(14) 0.0189(17) 0.0054(14)

loop_
_atom_type_symbol
_atom_type_description
_atom_type_scat_dispersion_real
_atom_type_scat_dispersion_imag
_atom_type_scat_source
C C 0.0033 0.0016 'International Tables Vol C Tables 4.2.6.8 and 6.1.1.4'
H H 0.0000 0.0000 'International Tables Vol C Tables 4.2.6.8 and 6.1.1.4'
N N 0.0061 0.0033 'International Tables Vol C Tables 4.2.6.8 and 6.1.1.4'
O O 0.0106 0.0060 'International Tables Vol C Tables 4.2.6.8 and 6.1.1.4'

loop_
_geom_angle_atom_site_label_1
_geom_angle_atom_site_label_2
_geom_angle_atom_site_label_3
_geom_angle_site_symmetry_1
_geom_angle_site_symmetry_3
_geom_angle
_geom_angle_publ_flag
C7 N1 N2 . . 114.46(17) ?
C8 N2 N1 . . 118.77(17) ?
C8 N2 H2 . . 123.7(15) ?
N1 N2 H2 . . 115.9(15) ?
C2 O1 C16 . . 118.51(18) ?
C12 O3 C15 . . 117.7(2) ?
C6 C1 C2 . . 118.4(2) ?
C6 C1 C7 . . 121.9(2) ?
C2 C1 C7 . . 119.7(2) ?
O1 C2 C3 . . 124.4(2) ?
O1 C2 C1 . . 115.38(19) ?
C3 C2 C1 . . 120.2(2) ?
C4 C3 C2 . . 119.6(3) ?
C4 C3 H3 . . 120.2 ?
C2 C3 H3 . . 120.2 ?
C5 C4 C3 . . 121.3(2) ?
C5 C4 H4 . . 119.4 ?
C3 C4 H4 . . 119.4 ?
C4 C5 C6 . . 118.7(3) ?
C4 C5 H5 . . 120.6 ?
C6 C5 H5 . . 120.6 ?
C1 C6 C5 . . 121.7(2) ?
C1 C6 H6 . . 119.2 ?
C5 C6 H6 . . 119.2 ?
N1 C7 C1 . . 120.65(19) ?
N1 C7 H7 . . 119.7 ?
C1 C7 H7 . . 119.7 ?
O2 C8 N2 . . 122.35(19) ?
O2 C8 C9 . . 122.1(2) ?
N2 C8 C9 . . 115.56(19) ?
C10 C9 C14 . . 117.94(19) ?
C10 C9 C8 . . 119.13(19) ?
C14 C9 C8 . . 122.9(2) ?
C9 C10 C11 . . 121.5(2) ?
C9 C10 H10 . . 119.2 ?
C11 C10 H10 . . 119.2 ?
C12 C11 C10 . . 119.8(2) ?
C12 C11 H11 . . 120.1 ?
C10 C11 H11 . . 120.1 ?
O3 C12 C11 . . 124.4(2) ?
O3 C12 C13 . . 115.9(2) ?
C11 C12 C13 . . 119.7(2) ?
C14 C13 C12 . . 120.2(2) ?
C14 C13 H13 . . 119.9 ?
C12 C13 H13 . . 119.9 ?
C13 C14 C9 . . 120.9(2) ?
C13 C14 H14 . . 119.6 ?
C9 C14 H14 . . 119.6 ?
O3 C15 H15A . . 109.5 ?
O3 C15 H15B . . 109.5 ?
H15A C15 H15B . . 109.5 ?
O3 C15 H15C . . 109.5 ?
H15A C15 H15C . . 109.5 ?
H15B C15 H15C . . 109.5 ?
O1 C16 H16A . . 109.5 ?
O1 C16 H16B . . 109.5 ?
H16A C16 H16B . . 109.5 ?
O1 C16 H16C . . 109.5 ?
H16A C16 H16C . . 109.5 ?
H16B C16 H16C . . 109.5 ?

loop_
_geom_bond_atom_site_label_1
_geom_bond_atom_site_label_2
_geom_bond_site_symmetry_2
_geom_bond_distance
_geom_bond_publ_flag
N1 C7 . 1.273(2) ?
N1 N2 . 1.383(2) ?
N2 C8 . 1.351(3) ?
N2 H2 . 0.898(9) ?
O1 C2 . 1.365(3) ?
O1 C16 . 1.424(3) ?
O2 C8 . 1.234(2) ?
O3 C12 . 1.364(2) ?
O3 C15 . 1.424(3) ?
C1 C6 . 1.377(3) ?
C1 C2 . 1.397(3) ?
C1 C7 . 1.460(3) ?
C2 C3 . 1.379(3) ?
C3 C4 . 1.378(3) ?
C3 H3 . 0.9300 ?
C4 C5 . 1.366(4) ?
C4 H4 . 0.9300 ?
C5 C6 . 1.384(3) ?
C5 H5 . 0.9300 ?
C6 H6 . 0.9300 ?
C7 H7 . 0.9300 ?
C8 C9 . 1.481(3) ?
C9 C10 . 1.375(3) ?
C9 C14 . 1.387(3) ?
C10 C11 . 1.378(3) ?
C10 H10 . 0.9300 ?
C11 C12 . 1.369(3) ?
C11 H11 . 0.9300 ?
C12 C13 . 1.377(3) ?
C13 C14 . 1.372(3) ?
C13 H13 . 0.9300 ?
C14 H14 . 0.9300 ?
C15 H15A . 0.9600 ?
C15 H15B . 0.9600 ?
C15 H15C . 0.9600 ?
C16 H16A . 0.9600 ?
C16 H16B . 0.9600 ?
C16 H16C . 0.9600 ?

loop_
_geom_hbond_atom_site_label_D
_geom_hbond_atom_site_label_H
_geom_hbond_atom_site_label_A
_geom_hbond_site_symmetry_A
_geom_hbond_distance_DH
_geom_hbond_distance_HA
_geom_hbond_distance_DA
_geom_hbond_angle_DHA
N2 H2 O2 4_565 0.898(9) 1.985(11) 2.859(2) 164(2)

loop_
_cod_related_entry_id
_cod_related_entry_database
_cod_related_entry_code
1 ChemSpider 7832862
